data_7104443
loop_
_publ_author_name
'Guo, Li-Rong'
'Bao, Song-Song'
'Li, Yi-Zhi'
'Zheng, Li-Min'

_publ_section_title
;
 Ag(I)-mediated formation of pyrophosphonate coupled with C-C bond
 cleavage of acetonitrile.
;
_journal_issue 20
_journal_name_full 'Chemical communications (Cambridge, England)'
_journal_page_first 2893
_journal_page_last 2895
_journal_paper_doi 10.1039/b902162k
_journal_volume 34
_journal_year 2009
_chemical_formula_moiety 'C9 H6 Ag3 N O5 P2 S2'
_chemical_formula_sum 'C9 H6 Ag3 N O5 P2 S2'
_chemical_formula_weight 657.82
_chemical_name_systematic
;
?
;
_space_group_IT_number 2
_symmetry_cell_setting triclinic
_symmetry_space_group_name_Hall '-P 1'
_symmetry_space_group_name_H-M 'P -1'
_atom_sites_solution_hydrogens geom
_atom_sites_solution_primary direct
_atom_sites_solution_secondary difmap
_audit_creation_method SHELXL-97
_cell_angle_alpha 83.7850(10)
_cell_angle_beta 85.432(3)
_cell_angle_gamma 81.368(2)
_cell_formula_units_Z 2
_cell_length_a 5.8048(9)
_cell_length_b 10.7814(16)
_cell_length_c 12.4020(18)
_cell_measurement_reflns_used 1249
_cell_measurement_temperature 291(2)
_cell_measurement_theta_max 24.27
_cell_measurement_theta_min 2.41
_cell_volume 761.3(2)
_computing_cell_refinement SMART
_computing_data_collection 'SMART (Bruker, 2000)'
_computing_data_reduction 'SAINT (Bruker, 2000)'
_computing_molecular_graphics SHELXTL
_computing_publication_material SHELXTL
_computing_structure_refinement SHELXTL
_computing_structure_solution 'SHELXTL (Bruker, 2000)'
_diffrn_ambient_temperature 291(2)
_diffrn_measured_fraction_theta_full 0.980
_diffrn_measured_fraction_theta_max 0.980
_diffrn_measurement_device_type 'Bruker Smart Apex CCD'
_diffrn_measurement_method 'phi and omega scans'
_diffrn_radiation_monochromator graphite
_diffrn_radiation_source 'sealed tube'
_diffrn_radiation_type MoK\a
_diffrn_radiation_wavelength 0.71073
_diffrn_reflns_av_R_equivalents 0.0283
_diffrn_reflns_av_sigmaI/netI 0.0718
_diffrn_reflns_limit_h_max 7
_diffrn_reflns_limit_h_min -7
_diffrn_reflns_limit_k_max 12
_diffrn_reflns_limit_k_min -13
_diffrn_reflns_limit_l_max 13
_diffrn_reflns_limit_l_min -15
_diffrn_reflns_number 4163
_diffrn_reflns_theta_full 26.00
_diffrn_reflns_theta_max 26.00
_diffrn_reflns_theta_min 1.92
_exptl_absorpt_coefficient_mu 4.323
_exptl_absorpt_correction_T_max 0.35
_exptl_absorpt_correction_T_min 0.28
_exptl_absorpt_correction_type multi-scan
_exptl_absorpt_process_details 'SADABS; Bruker, 2000'
_exptl_crystal_colour 'pale yellow'
_exptl_crystal_density_diffrn 2.870
_exptl_crystal_density_method 'not measured'
_exptl_crystal_description lamina
_exptl_crystal_F_000 620
_exptl_crystal_size_max 0.30
_exptl_crystal_size_mid 0.26
_exptl_crystal_size_min 0.24
_refine_diff_density_max 1.019
_refine_diff_density_min -1.105
_refine_diff_density_rms 0.184
_refine_ls_extinction_method none
_refine_ls_goodness_of_fit_ref 1.064
_refine_ls_hydrogen_treatment constr
_refine_ls_matrix_type full
_refine_ls_number_parameters 199
_refine_ls_number_reflns 2931
_refine_ls_number_restraints 0
_refine_ls_restrained_S_all 1.064
_refine_ls_R_factor_all 0.0822
_refine_ls_R_factor_gt 0.0581
_refine_ls_shift/su_max 0.000
_refine_ls_shift/su_mean 0.000
_refine_ls_structure_factor_coef Fsqd
_refine_ls_weighting_details 'calc w=1/[\s^2^(Fo^2^)+(0.0671P)^2^+1.6238P] where P=(Fo^2^+2Fc^2^)/3'
_refine_ls_weighting_scheme calc
_refine_ls_wR_factor_gt 0.1328
_refine_ls_wR_factor_ref 0.1380
_reflns_number_gt 2069
_reflns_number_total 2931
_reflns_threshold_expression >2sigma(I)
_cod_data_source_file b902162k.txt
_cod_data_source_block glr-2
_cod_depositor_comments
;
The following automatic conversions were performed:
'_symmetry_cell_setting' value 'Triclinic' changed to 'triclinic'
according to '/home/saulius/struct/CIF-dictionaries/cif_core.dic'
dictionary named 'cif_core.dic' version 2.4.1 from 2010-06-29.

Automatic conversion script
Id: cif_fix_enum 1527 2010-12-29 10:47:43Z saulius 
;
_cod_original_sg_symbol_H-M 'P-1 '
_cod_database_code 7104443

loop_
_symmetry_equiv_pos_as_xyz
'x, y, z'
'-x, -y, -z'

loop_
_atom_site_label
_atom_site_type_symbol
_atom_site_fract_x
_atom_site_fract_y
_atom_site_fract_z
_atom_site_U_iso_or_equiv
_atom_site_adp_type
_atom_site_occupancy
_atom_site_symmetry_multiplicity
_atom_site_calc_flag
_atom_site_refinement_flags
_atom_site_disorder_assembly
_atom_site_disorder_group
O3 O 0.7501(13) -0.0728(6) 0.2436(6) 0.0425(17) Uani 1 1 d . . .
Ag1 Ag 0.64410(16) 0.28786(8) 0.00586(7) 0.0485(3) Uani 1 1 d . . .
Ag2 Ag 0.74296(14) 0.00950(7) -0.07076(6) 0.0439(3) Uani 1 1 d . . .
Ag3 Ag 1.09991(15) 0.27544(9) 0.11850(7) 0.0479(3) Uani 1 1 d . . .
C5 C 0.6097(19) 0.1315(10) 0.3433(8) 0.040(2) Uani 1 1 d . . .
C6 C 0.3794(19) 0.1640(11) 0.3730(9) 0.046(3) Uani 1 1 d . . .
H6 H 0.2561 0.1523 0.3334 0.056 Uiso 1 1 calc R . .
C7 C 0.355(2) 0.2191(11) 0.4740(9) 0.051(3) Uani 1 1 d . . .
H7 H 0.2125 0.2580 0.5023 0.061 Uiso 1 1 calc R . .
C8 C 0.746(2) 0.1269(11) 0.4364(9) 0.049(3) Uani 1 1 d . . .
H8 H 0.8971 0.0842 0.4410 0.059 Uiso 1 1 calc R . .
C9 C 0.7398(18) 0.4572(9) -0.0431(8) 0.044(2) Uani 0.50 1 d P A 1
C9' C 0.7702(19) 0.5579(10) -0.0691(8) 0.047(2) Uani 0.50 1 d P . 2
N1 N 0.7702(19) 0.5579(10) -0.0691(8) 0.047(2) Uani 0.50 1 d P . 1
N1' N 0.7398(18) 0.4572(9) -0.0431(8) 0.044(2) Uani 0.50 1 d P A 2
O4 O 0.5777(13) 0.1225(6) 0.1299(6) 0.0401(16) Uani 1 1 d . A .
O5 O 0.9766(13) 0.1056(7) 0.1998(6) 0.0432(17) Uani 1 1 d . . .
P2 P 0.7378(4) 0.0778(2) 0.21848(19) 0.0307(5) Uani 1 1 d . A .
S2 S 0.5984(5) 0.2084(3) 0.5366(2) 0.0443(6) Uani 1 1 d . . .
P1 P 0.7493(4) -0.1750(2) 0.1578(2) 0.0315(5) Uani 1 1 d . A .
C1 C 0.8618(18) -0.3140(9) 0.2361(8) 0.038(2) Uani 1 1 d . . .
O1 O 0.5077(13) -0.1848(7) 0.1322(6) 0.0392(16) Uani 1 1 d . . .
O2 O 0.9123(12) -0.1435(7) 0.0616(6) 0.0406(17) Uani 1 1 d . . .
C2 C 1.070(2) -0.3351(11) 0.2882(8) 0.048(3) Uani 1 1 d . . .
H2 H 1.1684 -0.2741 0.2866 0.057 Uiso 1 1 calc R . .
C4 C 0.743(2) -0.4183(10) 0.2541(9) 0.047(3) Uani 1 1 d . . .
H4 H 0.6037 -0.4246 0.2246 0.056 Uiso 1 1 calc R . .
C3 C 1.120(2) -0.4553(10) 0.3428(9) 0.048(3) Uani 1 1 d . . .
H3 H 1.2567 -0.4875 0.3766 0.057 Uiso 1 1 calc R . .
S1 S 0.8914(5) -0.5317(3) 0.3373(2) 0.0484(7) Uani 1 1 d . . .

loop_
_atom_site_aniso_label
_atom_site_aniso_U_11
_atom_site_aniso_U_22
_atom_site_aniso_U_33
_atom_site_aniso_U_23
_atom_site_aniso_U_13
_atom_site_aniso_U_12
O3 0.051(4) 0.029(4) 0.048(4) -0.005(3) 0.011(3) -0.015(3)
Ag1 0.0504(5) 0.0479(5) 0.0473(5) 0.0150(4) -0.0136(4) -0.0156(4)
Ag2 0.0455(5) 0.0400(5) 0.0398(4) 0.0128(3) -0.0003(3) 0.0020(3)
Ag3 0.0427(5) 0.0551(5) 0.0467(5) -0.0086(4) 0.0107(4) -0.0148(4)
C5 0.044(6) 0.048(6) 0.029(5) 0.003(4) 0.002(4) -0.016(5)
C6 0.040(6) 0.054(7) 0.045(6) -0.028(5) -0.012(5) 0.016(5)
C7 0.046(6) 0.061(7) 0.037(5) -0.014(5) 0.011(5) 0.019(5)
C8 0.055(7) 0.054(7) 0.044(6) -0.016(5) 0.006(5) -0.021(6)
C9 0.053(6) 0.026(5) 0.050(6) 0.005(4) 0.013(5) -0.014(4)
C9' 0.052(6) 0.040(6) 0.049(6) -0.014(5) 0.012(5) -0.013(5)
N1 0.052(6) 0.040(6) 0.049(6) -0.014(5) 0.012(5) -0.013(5)
N1' 0.053(6) 0.026(5) 0.050(6) 0.005(4) 0.013(5) -0.014(4)
O4 0.043(4) 0.036(4) 0.041(4) -0.001(3) -0.014(3) -0.003(3)
O5 0.051(4) 0.036(4) 0.045(4) -0.014(3) 0.017(3) -0.017(3)
P2 0.0305(13) 0.0315(12) 0.0303(12) -0.0007(10) 0.0032(10) -0.0090(10)
S2 0.0462(15) 0.0495(15) 0.0407(13) -0.0165(11) 0.0163(11) -0.0194(12)
P1 0.0326(12) 0.0319(12) 0.0294(12) -0.0022(10) 0.0032(9) -0.0057(10)
C1 0.036(5) 0.034(5) 0.043(6) 0.002(4) 0.000(4) -0.006(4)
O1 0.046(4) 0.038(4) 0.033(3) 0.003(3) -0.012(3) -0.004(3)
O2 0.034(4) 0.039(4) 0.039(4) 0.009(3) -0.004(3) 0.019(3)
C2 0.058(7) 0.051(6) 0.033(5) 0.007(5) -0.010(5) -0.009(5)
C4 0.052(6) 0.046(6) 0.037(6) 0.014(5) 0.009(5) -0.011(5)
C3 0.055(7) 0.041(6) 0.045(6) 0.020(5) -0.020(5) -0.007(5)
S1 0.0429(15) 0.0419(15) 0.0498(16) 0.0175(12) 0.0138(12) 0.0035(11)

loop_
_atom_type_symbol
_atom_type_description
_atom_type_scat_dispersion_real
_atom_type_scat_dispersion_imag
_atom_type_scat_source
C C 0.0033 0.0016 'International Tables Vol C Tables 4.2.6.8 and 6.1.1.4'
H H 0.0000 0.0000 'International Tables Vol C Tables 4.2.6.8 and 6.1.1.4'
N N 0.0061 0.0033 'International Tables Vol C Tables 4.2.6.8 and 6.1.1.4'
O O 0.0106 0.0060 'International Tables Vol C Tables 4.2.6.8 and 6.1.1.4'
Ag Ag -0.8971 1.1015 'International Tables Vol C Tables 4.2.6.8 and 6.1.1.4'
P P 0.1023 0.0942 'International Tables Vol C Tables 4.2.6.8 and 6.1.1.4'
S S 0.1246 0.1234 'International Tables Vol C Tables 4.2.6.8 and 6.1.1.4'

loop_
_geom_angle_atom_site_label_1
_geom_angle_atom_site_label_2
_geom_angle_atom_site_label_3
_geom_angle
_geom_angle_site_symmetry_1
_geom_angle_site_symmetry_3
_geom_angle_publ_flag
P2 O3 P1 127.7(5) . . ?
C9 Ag1 O4 155.0(4) . . ?
C9 Ag1 O1 115.7(3) . 2_655 ?
O4 Ag1 O1 89.2(2) . 2_655 ?
C9 Ag1 Ag3 77.7(3) . . ?
O4 Ag1 Ag3 84.62(17) . . ?
O1 Ag1 Ag3 138.78(18) 2_655 . ?
C9 Ag1 Ag2 137.5(3) . . ?
O4 Ag1 Ag2 61.65(18) . . ?
O1 Ag1 Ag2 45.80(16) 2_655 . ?
Ag3 Ag1 Ag2 96.94(3) . . ?
C9 Ag1 Ag3 118.5(3) . 1_455 ?
O4 Ag1 Ag3 60.91(18) . 1_455 ?
O1 Ag1 Ag3 81.03(18) 2_655 1_455 ?
Ag3 Ag1 Ag3 128.83(4) . 1_455 ?
Ag2 Ag1 Ag3 97.81(3) . 1_455 ?
O1 Ag2 O2 155.3(2) 2_655 . ?
O1 Ag2 O5 120.4(3) 2_655 2_755 ?
O2 Ag2 O5 84.2(3) . 2_755 ?
O1 Ag2 Ag3 139.99(18) 2_655 2_755 ?
O2 Ag2 Ag3 58.21(18) . 2_755 ?
O5 Ag2 Ag3 43.24(16) 2_755 2_755 ?
O1 Ag2 Ag1 49.06(18) 2_655 . ?
O2 Ag2 Ag1 113.47(19) . . ?
O5 Ag2 Ag1 136.77(16) 2_755 . ?
Ag3 Ag2 Ag1 170.94(4) 2_755 . ?
O1 Ag2 Ag2 74.64(18) 2_655 2_655 ?
O2 Ag2 Ag2 85.98(17) . 2_655 ?
O5 Ag2 Ag2 141.78(17) 2_755 2_655 ?
Ag3 Ag2 Ag2 101.38(4) 2_755 2_655 ?
Ag1 Ag2 Ag2 80.66(4) . 2_655 ?
N1 Ag3 C9' 0.0(7) 2_765 2_765 ?
N1 Ag3 O5 169.7(3) 2_765 . ?
C9' Ag3 O5 169.7(3) 2_765 . ?
N1 Ag3 Ag1 106.8(3) 2_765 . ?
C9' Ag3 Ag1 106.8(3) 2_765 . ?
O5 Ag3 Ag1 80.5(2) . . ?
N1 Ag3 Ag2 134.1(3) 2_765 2_755 ?
C9' Ag3 Ag2 134.1(3) 2_765 2_755 ?
O5 Ag3 Ag2 51.19(18) . 2_755 ?
Ag1 Ag3 Ag2 91.65(3) . 2_755 ?
N1 Ag3 Ag1 56.6(3) 2_765 1_655 ?
C9' Ag3 Ag1 56.6(3) 2_765 1_655 ?
O5 Ag3 Ag1 124.6(2) . 1_655 ?
Ag1 Ag3 Ag1 128.83(4) . 1_655 ?
Ag2 Ag3 Ag1 78.87(3) 2_755 1_655 ?
C6 C5 C8 109.5(10) . . ?
C6 C5 P2 128.4(9) . . ?
C8 C5 P2 121.4(9) . . ?
C5 C6 C7 109.9(10) . . ?
C5 C6 H6 125.0 . . ?
C7 C6 H6 125.0 . . ?
C6 C7 S2 115.1(8) . . ?
C6 C7 H7 122.5 . . ?
S2 C7 H7 122.5 . . ?
C5 C8 S2 112.2(9) . . ?
C5 C8 H8 123.9 . . ?
S2 C8 H8 123.9 . . ?
P2 O4 Ag1 121.1(4) . . ?
P2 O5 Ag3 128.6(5) . . ?
P2 O5 Ag2 120.6(4) . 2_755 ?
Ag3 O5 Ag2 85.6(2) . 2_755 ?
O5 P2 O4 117.0(4) . . ?
O5 P2 O3 107.6(4) . . ?
O4 P2 O3 109.0(4) . . ?
O5 P2 C5 110.5(5) . . ?
O4 P2 C5 110.0(5) . . ?
O3 P2 C5 101.8(4) . . ?
C7 S2 C8 90.0(6) . . ?
O1 P1 O2 115.5(4) . . ?
O1 P1 O3 111.1(4) . . ?
O2 P1 O3 108.2(4) . . ?
O1 P1 C1 108.8(4) . . ?
O2 P1 C1 111.9(4) . . ?
O3 P1 C1 100.3(5) . . ?
C4 C1 C2 111.5(9) . . ?
C4 C1 P1 122.0(8) . . ?
C2 C1 P1 126.5(8) . . ?
P1 O1 Ag2 121.3(4) . 2_655 ?
P1 O1 Ag1 132.1(4) . 2_655 ?
Ag2 O1 Ag1 85.1(2) 2_655 2_655 ?
P1 O2 Ag2 114.4(3) . . ?
C1 C2 C3 114.5(11) . . ?
C1 C2 H2 122.8 . . ?
C3 C2 H2 122.8 . . ?
C1 C4 S1 109.9(9) . . ?
C1 C4 H4 125.1 . . ?
S1 C4 H4 125.1 . . ?
C2 C3 S1 108.4(9) . . ?
C2 C3 H3 125.8 . . ?
S1 C3 H3 125.8 . . ?
C3 S1 C4 95.3(5) . . ?

loop_
_geom_bond_atom_site_label_1
_geom_bond_atom_site_label_2
_geom_bond_distance
_geom_bond_site_symmetry_2
_geom_bond_publ_flag
O3 P2 1.612(7) . ?
O3 P1 1.614(8) . ?
Ag1 C9 2.005(9) . ?
Ag1 O4 2.283(7) . ?
Ag1 O1 2.428(7) 2_655 ?
Ag1 Ag3 3.0679(13) . ?
Ag1 Ag2 3.2020(13) . ?
Ag1 Ag3 3.3663(13) 1_455 ?
Ag2 O1 2.304(7) 2_655 ?
Ag2 O2 2.359(6) . ?
Ag2 O5 2.482(7) 2_755 ?
Ag2 Ag3 3.1760(13) 2_755 ?
Ag2 Ag2 3.2227(17) 2_655 ?
Ag3 N1 2.066(10) 2_765 ?
Ag3 C9' 2.066(10) 2_765 ?
Ag3 O5 2.182(7) . ?
Ag3 Ag2 3.1760(13) 2_755 ?
Ag3 Ag1 3.3663(13) 1_655 ?
C5 C6 1.362(16) . ?
C5 C8 1.443(15) . ?
C5 P2 1.779(11) . ?
C6 C7 1.432(15) . ?
C6 H6 0.9300 . ?
C7 S2 1.649(13) . ?
C7 H7 0.9300 . ?
C8 S2 1.701(12) . ?
C8 H8 0.9300 . ?
C9' Ag3 2.066(10) 2_765 ?
O4 P2 1.489(7) . ?
O5 P2 1.457(8) . ?
O5 Ag2 2.482(7) 2_755 ?
P1 O1 1.483(7) . ?
P1 O2 1.504(7) . ?
P1 C1 1.764(10) . ?
C1 C4 1.393(15) . ?
C1 C2 1.394(15) . ?
O1 Ag2 2.304(7) 2_655 ?
O1 Ag1 2.428(7) 2_655 ?
C2 C3 1.397(15) . ?
C2 H2 0.9300 . ?
C4 S1 1.688(11) . ?
C4 H4 0.9300 . ?
C3 S1 1.672(12) . ?
C3 H3 0.9300 . ?
